data_7127365
loop_
_publ_author_name
'Silvestri, A. P.'
'Oakdale, J. S.'

_publ_section_title
;
 Intermolecular cyclotrimerization of haloketoalkynes and internal
 alkynes: facile access to arenes and phthalides.
;
_journal_issue 87
_journal_name_full 'Chemical communications (Cambridge, England)'
_journal_page_first 13417
_journal_page_last 13420
_journal_paper_doi 10.1039/d0cc05706a
_journal_volume 56
_journal_year 2020
_chemical_formula_moiety 'C12 H11 Br2 N O4'
_chemical_formula_sum 'C12 H11 Br2 N O4'
_chemical_formula_weight 393.04
_space_group_crystal_system triclinic
_space_group_IT_number 2
_space_group_name_Hall '-P 1'
_space_group_name_H-M_alt 'P -1'
_atom_sites_solution_hydrogens mixed
_atom_sites_solution_primary direct
_audit_creation_date 2015-07-15
_audit_creation_method
;
Olex2 1.2-beta
(compiled 2015.01.26 svn.r3150 for OlexSys, GUI svn.r4998)
;
_audit_update_record
;
2020-08-21 deposited with the CCDC.	2020-10-05 downloaded from the CCDC.
;
_cell_angle_alpha 96.065(2)
_cell_angle_beta 102.093(2)
_cell_angle_gamma 95.978(2)
_cell_formula_units_Z 2
_cell_length_a 8.5662(6)
_cell_length_b 8.5847(6)
_cell_length_c 9.5341(6)
_cell_measurement_reflns_used 5083
_cell_measurement_temperature 100
_cell_measurement_theta_max 30.687
_cell_measurement_theta_min 2.41
_cell_volume 675.95(8)
_computing_cell_refinement 'SAINT v8.34A (Bruker, 2013)'
_computing_data_collection 'APEX2 v2013.6-2 (Bruker, 2013)'
_computing_data_reduction 'SAINT v8.34A (Bruker, 2013)'
_computing_molecular_graphics 'Olex2 (Dolomanov et al., 2009)'
_computing_publication_material 'Olex2 (Dolomanov et al., 2009)'
_computing_structure_refinement 'ShelXL (Sheldrick, 2008)'
_computing_structure_solution 'XT (Sheldrick, 2008)'
_diffrn_ambient_temperature 100.0
_diffrn_detector 'Bruker APEX CCD'
_diffrn_detector_area_resol_mean 8.0
_diffrn_detector_type 'CCD Area Detector'
_diffrn_measured_fraction_theta_full 1.000
_diffrn_measured_fraction_theta_max 0.879
_diffrn_measurement_device 'Kappa Four-Circle Diffractometer'
_diffrn_measurement_device_type 'Bruker APEX-II CCD'
_diffrn_measurement_method '\f and \w scans'
_diffrn_radiation_monochromator graphite
_diffrn_radiation_probe x-ray
_diffrn_radiation_type MoK\a
_diffrn_radiation_wavelength 0.71073
_diffrn_reflns_av_R_equivalents 0.0406
_diffrn_reflns_av_unetI/netI 0.0494
_diffrn_reflns_Laue_measured_fraction_full 1.000
_diffrn_reflns_Laue_measured_fraction_max 0.879
_diffrn_reflns_limit_h_max 12
_diffrn_reflns_limit_h_min -12
_diffrn_reflns_limit_k_max 12
_diffrn_reflns_limit_k_min -12
_diffrn_reflns_limit_l_max 9
_diffrn_reflns_limit_l_min -13
_diffrn_reflns_number 11041
_diffrn_reflns_point_group_measured_fraction_full 1.000
_diffrn_reflns_point_group_measured_fraction_max 0.879
_diffrn_reflns_theta_full 25.242
_diffrn_reflns_theta_max 31.281
_diffrn_reflns_theta_min 2.406
_diffrn_source 'sealed tube'
_diffrn_source_type fine-focus
_diffrn_standards_number 0
_exptl_absorpt_coefficient_mu 6.005
_exptl_absorpt_correction_T_max 0.1011
_exptl_absorpt_correction_T_min 0.0535
_exptl_absorpt_correction_type multi-scan
_exptl_absorpt_process_details
;
SADABS-2014/4 (Bruker,2014/4) was used for absorption correction.
wR2(int) was 0.1023 before and 0.0462 after correction.
The Ratio of minimum to maximum transmission is 0.5292.
The \l/2 correction factor is 0.00150.
;
_exptl_crystal_colour colourless
_exptl_crystal_colour_primary colourless
_exptl_crystal_density_diffrn 1.931
_exptl_crystal_description block
_exptl_crystal_F_000 384
_exptl_crystal_size_max 0.3
_exptl_crystal_size_mid 0.3
_exptl_crystal_size_min 0.22
_refine_diff_density_max 0.653
_refine_diff_density_min -0.517
_refine_diff_density_rms 0.110
_refine_ls_extinction_method none
_refine_ls_goodness_of_fit_ref 1.025
_refine_ls_hydrogen_treatment mixed
_refine_ls_matrix_type full
_refine_ls_number_parameters 177
_refine_ls_number_reflns 3881
_refine_ls_number_restraints 0
_refine_ls_restrained_S_all 1.025
_refine_ls_R_factor_all 0.0490
_refine_ls_R_factor_gt 0.0302
_refine_ls_shift/su_max 0.000
_refine_ls_shift/su_mean 0.000
_refine_ls_structure_factor_coef Fsqd
_refine_ls_weighting_details 'w=1/[\s^2^(Fo^2^)+(0.0252P)^2^+0.2002P] where P=(Fo^2^+2Fc^2^)/3'
_refine_ls_weighting_scheme calc
_refine_ls_wR_factor_gt 0.0625
_refine_ls_wR_factor_ref 0.0684
_reflns_Friedel_coverage 0.000
_reflns_number_gt 3026
_reflns_number_total 3881
_reflns_threshold_expression 'I > 2\s(I)'
_cod_data_source_file d0cc05706a2.cif
_cod_data_source_block fokin97
_cod_depositor_comments
;
The following automatic conversions were performed:

data item '_diffrn_radiation_probe' value 'X-ray' was changed to
'x-ray' in accordance with the
/home/data/users/saulius/crontab/automatic-downloads/rss-feeds/RSC/lib/dictionaries/cif_core.dic
dictionary named 'cif_core.dic' version 2.4.2 last updated on
2011-04-26.

Automatic conversion script
Id: cif_fix_values 7556 2019-12-06 15:28:31Z antanas 

 Adding full bibliography for 7127364--7127365.cif.
;
_cod_database_code 7127365
_shelxl_version_number 2014-3
_shelx_space_group_comment
;
The symmetry employed for this shelxl refinement is uniquely defined
by the following loop, which should always be used as a source of
symmetry information in preference to the above space-group names.
They are only intended as comments.
;
_olex2_refinement_description
;
1. Fixed Uiso
 At 1.2 times of:
  All C(H,H) groups
 At 1.5 times of:
  All C(H,H,H) groups, All O(H) groups
2.a Secondary CH2 refined with riding coordinates:
 C1(H1A,H1B), C8(H8A,H8B)
2.b Idealised Me refined as rotating group:
 C7(H7A,H7B,H7C), C12(H12A,H12B,H12C)
;
_olex2_submission_special_instructions 'No special instructions were received'

loop_
_space_group_symop_operation_xyz
'x, y, z'
'-x, -y, -z'

loop_
_atom_site_label
_atom_site_type_symbol
_atom_site_fract_x
_atom_site_fract_y
_atom_site_fract_z
_atom_site_U_iso_or_equiv
_atom_site_adp_type
_atom_site_occupancy
_atom_site_site_symmetry_order
_atom_site_calc_flag
_atom_site_refinement_flags_posn
_atom_site_refinement_flags_adp
_atom_site_refinement_flags_occupancy
_atom_site_disorder_assembly
_atom_site_disorder_group
Br1 Br 1.07284(3) 0.46503(3) 0.17592(3) 0.02173(8) Uani 1 1 d . . . . .
Br2 Br 0.57209(3) 0.11872(3) 0.36307(3) 0.01591(7) Uani 1 1 d . . . . .
O1 O 1.3937(2) 0.3699(2) 0.5900(2) 0.0197(4) Uani 1 1 d . . . . .
H1 H 1.382(4) 0.437(4) 0.647(3) 0.029 Uiso 1 1 d R . . . .
O2 O 0.7641(2) 0.0234(2) 0.66109(19) 0.0196(4) Uani 1 1 d . . . . .
O3 O 1.0269(2) 0.1123(2) 0.73270(18) 0.0172(4) Uani 1 1 d . . . . .
O4 O 0.6482(2) 0.4409(2) 0.17627(19) 0.0210(4) Uani 1 1 d . . . . .
N1 N 0.6997(3) 0.2310(2) 0.0368(2) 0.0171(4) Uani 1 1 d . . . . .
C1 C 1.1492(3) 0.2056(3) 0.6820(3) 0.0155(5) Uani 1 1 d . . . . .
H1A H 1.2372 0.1435 0.6685 0.019 Uiso 1 1 calc R . . . .
H1B H 1.1950 0.3016 0.7515 0.019 Uiso 1 1 calc R . . . .
C2 C 1.0627(3) 0.2488(3) 0.5398(3) 0.0132(5) Uani 1 1 d . . . . .
C3 C 0.9023(3) 0.1856(3) 0.5165(3) 0.0125(5) Uani 1 1 d . . . . .
C4 C 0.7902(3) 0.2053(3) 0.3933(3) 0.0132(5) Uani 1 1 d . . . . .
C5 C 0.8417(3) 0.2899(3) 0.2914(3) 0.0138(5) Uani 1 1 d . . . . .
C6 C 0.7215(3) 0.3254(3) 0.1616(3) 0.0158(5) Uani 1 1 d . . . . .
C7 C 0.5841(3) 0.2635(3) -0.0885(3) 0.0245(6) Uani 1 1 d . . . . .
H7A H 0.4839 0.1918 -0.1018 0.037 Uiso 1 1 calc GR . . . .
H7B H 0.6286 0.2477 -0.1749 0.037 Uiso 1 1 calc GR . . . .
H7C H 0.5621 0.3730 -0.0733 0.037 Uiso 1 1 calc GR . . . .
C8 C 1.2956(3) 0.4002(3) 0.4593(3) 0.0164(5) Uani 1 1 d . . . . .
H8A H 1.3364 0.3532 0.3770 0.020 Uiso 1 1 calc R . . . .
H8B H 1.3038 0.5158 0.4572 0.020 Uiso 1 1 calc R . . . .
C9 C 1.1199(3) 0.3344(3) 0.4405(3) 0.0143(5) Uani 1 1 d . . . . .
C10 C 1.0045(3) 0.3519(3) 0.3182(3) 0.0143(5) Uani 1 1 d . . . . .
C11 C 0.8810(3) 0.0973(3) 0.6386(3) 0.0159(5) Uani 1 1 d . . . . .
C12 C 0.7820(4) 0.0921(3) 0.0179(3) 0.0289(7) Uani 1 1 d . . . . .
H12A H 0.8497 0.0777 0.1110 0.043 Uiso 1 1 calc GR . . . .
H12B H 0.8495 0.1069 -0.0521 0.043 Uiso 1 1 calc GR . . . .
H12C H 0.7021 -0.0015 -0.0177 0.043 Uiso 1 1 calc GR . . . .

loop_
_atom_site_aniso_label
_atom_site_aniso_U_11
_atom_site_aniso_U_22
_atom_site_aniso_U_33
_atom_site_aniso_U_23
_atom_site_aniso_U_13
_atom_site_aniso_U_12
Br1 0.02153(15) 0.02870(15) 0.01560(14) 0.00951(11) 0.00459(11) -0.00139(11)
Br2 0.01115(12) 0.01897(13) 0.01630(13) 0.00161(10) 0.00137(10) 0.00015(9)
O1 0.0138(9) 0.0263(10) 0.0163(10) 0.0000(8) -0.0007(8) 0.0020(8)
O2 0.0174(10) 0.0249(10) 0.0161(9) 0.0050(8) 0.0034(8) -0.0018(8)
O3 0.0170(9) 0.0200(9) 0.0135(9) 0.0055(7) 0.0002(7) 0.0003(7)
O4 0.0241(10) 0.0203(9) 0.0163(9) 0.0007(8) -0.0024(8) 0.0081(8)
N1 0.0195(11) 0.0193(11) 0.0111(10) 0.0014(8) -0.0006(9) 0.0049(9)
C1 0.0140(12) 0.0168(12) 0.0137(12) 0.0023(10) -0.0004(10) 0.0002(9)
C2 0.0133(12) 0.0146(11) 0.0109(12) -0.0004(9) 0.0010(10) 0.0037(9)
C3 0.0121(12) 0.0142(11) 0.0110(12) 0.0028(9) 0.0015(9) 0.0023(9)
C4 0.0100(11) 0.0140(11) 0.0143(12) -0.0008(9) 0.0016(10) 0.0004(9)
C5 0.0150(12) 0.0153(11) 0.0099(12) -0.0003(9) 0.0000(10) 0.0036(9)
C6 0.0160(13) 0.0161(12) 0.0140(13) 0.0038(10) 0.0002(10) 0.0003(9)
C7 0.0270(16) 0.0299(15) 0.0140(13) 0.0035(11) -0.0034(12) 0.0080(12)
C8 0.0127(12) 0.0201(12) 0.0153(13) 0.0020(10) 0.0018(10) 0.0003(10)
C9 0.0130(12) 0.0134(11) 0.0154(12) -0.0013(9) 0.0029(10) 0.0006(9)
C10 0.0173(13) 0.0147(12) 0.0115(12) 0.0034(10) 0.0043(10) 0.0016(10)
C11 0.0196(13) 0.0174(12) 0.0104(12) 0.0000(10) 0.0030(10) 0.0030(10)
C12 0.0416(19) 0.0277(15) 0.0170(14) -0.0011(12) 0.0011(13) 0.0178(13)

loop_
_atom_type_symbol
_atom_type_description
_atom_type_scat_dispersion_real
_atom_type_scat_dispersion_imag
_atom_type_scat_source
C C 0.0033 0.0016 'International Tables Vol C Tables 4.2.6.8 and 6.1.1.4'
H H 0.0000 0.0000 'International Tables Vol C Tables 4.2.6.8 and 6.1.1.4'
Br Br -0.2901 2.4595 'International Tables Vol C Tables 4.2.6.8 and 6.1.1.4'
N N 0.0061 0.0033 'International Tables Vol C Tables 4.2.6.8 and 6.1.1.4'
O O 0.0106 0.0060 'International Tables Vol C Tables 4.2.6.8 and 6.1.1.4'

loop_
_geom_angle_atom_site_label_1
_geom_angle_atom_site_label_2
_geom_angle_atom_site_label_3
_geom_angle
_geom_angle_site_symmetry_1
_geom_angle_site_symmetry_3
_geom_angle_publ_flag
C8 O1 H1 103(2) . . ?
C11 O3 C1 111.45(18) . . ?
C6 N1 C7 119.0(2) . . ?
C6 N1 C12 124.0(2) . . ?
C7 N1 C12 117.0(2) . . ?
O3 C1 H1A 110.8 . . ?
O3 C1 H1B 110.8 . . ?
O3 C1 C2 104.74(19) . . ?
H1A C1 H1B 108.9 . . ?
C2 C1 H1A 110.8 . . ?
C2 C1 H1B 110.8 . . ?
C3 C2 C1 107.7(2) . . ?
C3 C2 C9 121.7(2) . . ?
C9 C2 C1 130.6(2) . . ?
C2 C3 C4 121.6(2) . . ?
C2 C3 C11 108.7(2) . . ?
C4 C3 C11 129.7(2) . . ?
C3 C4 Br2 121.18(18) . . ?
C5 C4 Br2 120.15(18) . . ?
C5 C4 C3 118.7(2) . . ?
C4 C5 C6 120.4(2) . . ?
C4 C5 C10 118.2(2) . . ?
C10 C5 C6 121.2(2) . . ?
O4 C6 N1 123.1(2) . . ?
O4 C6 C5 118.5(2) . . ?
N1 C6 C5 118.5(2) . . ?
N1 C7 H7A 109.5 . . ?
N1 C7 H7B 109.5 . . ?
N1 C7 H7C 109.5 . . ?
H7A C7 H7B 109.5 . . ?
H7A C7 H7C 109.5 . . ?
H7B C7 H7C 109.5 . . ?
O1 C8 H8A 109.0 . . ?
O1 C8 H8B 109.0 . . ?
O1 C8 C9 113.0(2) . . ?
H8A C8 H8B 107.8 . . ?
C9 C8 H8A 109.0 . . ?
C9 C8 H8B 109.0 . . ?
C2 C9 C8 123.3(2) . . ?
C10 C9 C2 115.2(2) . . ?
C10 C9 C8 121.5(2) . . ?
C5 C10 Br1 117.44(18) . . ?
C9 C10 Br1 117.94(18) . . ?
C9 C10 C5 124.6(2) . . ?
O2 C11 O3 121.6(2) . . ?
O2 C11 C3 131.0(2) . . ?
O3 C11 C3 107.4(2) . . ?
N1 C12 H12A 109.5 . . ?
N1 C12 H12B 109.5 . . ?
N1 C12 H12C 109.5 . . ?
H12A C12 H12B 109.5 . . ?
H12A C12 H12C 109.5 . . ?
H12B C12 H12C 109.5 . . ?

loop_
_geom_bond_atom_site_label_1
_geom_bond_atom_site_label_2
_geom_bond_distance
_geom_bond_site_symmetry_2
_geom_bond_publ_flag
Br1 C10 1.903(2) . ?
Br2 C4 1.889(2) . ?
O1 H1 0.78(3) . ?
O1 C8 1.415(3) . ?
O2 C11 1.199(3) . ?
O3 C1 1.446(3) . ?
O3 C11 1.362(3) . ?
O4 C6 1.239(3) . ?
N1 C6 1.334(3) . ?
N1 C7 1.456(3) . ?
N1 C12 1.461(3) . ?
C1 H1A 0.9900 . ?
C1 H1B 0.9900 . ?
C1 C2 1.505(3) . ?
C2 C3 1.387(3) . ?
C2 C9 1.394(3) . ?
C3 C4 1.391(3) . ?
C3 C11 1.487(3) . ?
C4 C5 1.388(3) . ?
C5 C6 1.515(3) . ?
C5 C10 1.400(3) . ?
C7 H7A 0.9800 . ?
C7 H7B 0.9800 . ?
C7 H7C 0.9800 . ?
C8 H8A 0.9900 . ?
C8 H8B 0.9900 . ?
C8 C9 1.518(3) . ?
C9 C10 1.394(3) . ?
C12 H12A 0.9800 . ?
C12 H12B 0.9800 . ?
C12 H12C 0.9800 . ?

loop_
_geom_torsion_atom_site_label_1
_geom_torsion_atom_site_label_2
_geom_torsion_atom_site_label_3
_geom_torsion_atom_site_label_4
_geom_torsion
_geom_torsion_site_symmetry_1
_geom_torsion_site_symmetry_2
_geom_torsion_site_symmetry_3
_geom_torsion_site_symmetry_4
_geom_torsion_publ_flag
Br2 C4 C5 C6 5.2(3) . . . . ?
Br2 C4 C5 C10 -179.98(17) . . . . ?
O1 C8 C9 C2 -1.9(3) . . . . ?
O1 C8 C9 C10 -179.8(2) . . . . ?
O3 C1 C2 C3 1.2(3) . . . . ?
O3 C1 C2 C9 -178.3(2) . . . . ?
C1 O3 C11 O2 179.7(2) . . . . ?
C1 O3 C11 C3 -0.4(3) . . . . ?
C1 C2 C3 C4 179.9(2) . . . . ?
C1 C2 C3 C11 -1.5(3) . . . . ?
C1 C2 C9 C8 1.9(4) . . . . ?
C1 C2 C9 C10 179.9(2) . . . . ?
C2 C3 C4 Br2 -179.90(18) . . . . ?
C2 C3 C4 C5 0.4(4) . . . . ?
C2 C3 C11 O2 -178.9(3) . . . . ?
C2 C3 C11 O3 1.2(3) . . . . ?
C2 C9 C10 Br1 -179.26(17) . . . . ?
C2 C9 C10 C5 -0.3(4) . . . . ?
C3 C2 C9 C8 -177.6(2) . . . . ?
C3 C2 C9 C10 0.4(3) . . . . ?
C3 C4 C5 C6 -175.1(2) . . . . ?
C3 C4 C5 C10 -0.3(3) . . . . ?
C4 C3 C11 O2 -0.4(5) . . . . ?
C4 C3 C11 O3 179.6(2) . . . . ?
C4 C5 C6 O4 83.1(3) . . . . ?
C4 C5 C6 N1 -96.9(3) . . . . ?
C4 C5 C10 Br1 179.21(17) . . . . ?
C4 C5 C10 C9 0.3(4) . . . . ?
C6 C5 C10 Br1 -6.0(3) . . . . ?
C6 C5 C10 C9 175.1(2) . . . . ?
C7 N1 C6 O4 -0.3(4) . . . . ?
C7 N1 C6 C5 179.8(2) . . . . ?
C8 C9 C10 Br1 -1.2(3) . . . . ?
C8 C9 C10 C5 177.8(2) . . . . ?
C9 C2 C3 C4 -0.5(4) . . . . ?
C9 C2 C3 C11 178.1(2) . . . . ?
C10 C5 C6 O4 -91.5(3) . . . . ?
C10 C5 C6 N1 88.4(3) . . . . ?
C11 O3 C1 C2 -0.5(3) . . . . ?
C11 C3 C4 Br2 1.8(4) . . . . ?
C11 C3 C4 C5 -177.9(2) . . . . ?
C12 N1 C6 O4 -178.5(3) . . . . ?
C12 N1 C6 C5 1.6(4) . . . . ?
